data_4088246
loop_
_publ_author_name
'Mai, Van Hung'
'Korobkov, Ilia'
'Nikonov, Georgii I.'

_publ_section_title
;
 Half-Sandwich Silane \s-Complexes of Ruthenium Supported by NHC Carbene
;
_journal_issue 7
_journal_name_full Organometallics
_journal_page_first 936
_journal_paper_doi 10.1021/acs.organomet.5b00958
_journal_volume 35
_journal_year 2016
_chemical_formula_sum 'C38 H49 Cl N2 Ru Si'
_chemical_formula_weight 698.40
_space_group_crystal_system triclinic
_space_group_IT_number 2
_space_group_name_Hall '-P 1'
_space_group_name_H-M_alt 'P -1'
_atom_sites_solution_hydrogens mixed
_audit_creation_method SHELXL-2014/7
_cell_angle_alpha 95.4893(17)
_cell_angle_beta 98.2770(16)
_cell_angle_gamma 91.0324(16)
_cell_formula_units_Z 4
_cell_length_a 11.4152(6)
_cell_length_b 15.9638(9)
_cell_length_c 19.8855(10)
_cell_measurement_reflns_used 9850
_cell_measurement_temperature 200(2)
_cell_measurement_theta_max 28.29
_cell_measurement_theta_min 2.31
_cell_volume 3567.7(3)
_computing_cell_refinement 'APEX II, Bruker (2009)'
_computing_data_collection 'APEX II, Bruker (2009)'
_computing_data_reduction 'XPREP, Bruker (2009)'
_computing_molecular_graphics 'SHELXTL, Bruker (2004)'
_computing_publication_material 'SHELXTL, Bruker (2004)'
_computing_structure_refinement 'SHELXL-2014/7 (Sheldrick, 2014)'
_computing_structure_solution 'SHELXS-03 (Sheldrick, 2003)'
_diffrn_ambient_temperature 200(2)
_diffrn_measured_fraction_theta_full 0.991
_diffrn_measured_fraction_theta_max 0.989
_diffrn_measurement_device_type 'Bruker APEX-II CCD'
_diffrn_measurement_method '\f and \w scans'
_diffrn_radiation_type MoK\a
_diffrn_radiation_wavelength 0.71073
_diffrn_reflns_av_R_equivalents 0.0318
_diffrn_reflns_av_unetI/netI 0.0502
_diffrn_reflns_Laue_measured_fraction_full 0.991
_diffrn_reflns_Laue_measured_fraction_max 0.989
_diffrn_reflns_limit_h_max 15
_diffrn_reflns_limit_h_min -15
_diffrn_reflns_limit_k_max 21
_diffrn_reflns_limit_k_min -21
_diffrn_reflns_limit_l_max 26
_diffrn_reflns_limit_l_min -25
_diffrn_reflns_number 46453
_diffrn_reflns_point_group_measured_fraction_full 0.991
_diffrn_reflns_point_group_measured_fraction_max 0.989
_diffrn_reflns_theta_full 25.242
_diffrn_reflns_theta_max 28.328
_diffrn_reflns_theta_min 1.282
_exptl_absorpt_coefficient_mu 0.576
_exptl_absorpt_correction_T_max 0.7457
_exptl_absorpt_correction_T_min 0.6534
_exptl_absorpt_correction_type multi-scan
_exptl_absorpt_process_details 'SADABS, Bruker (2003)'
_exptl_crystal_colour yellow
_exptl_crystal_density_diffrn 1.300
_exptl_crystal_density_meas ?
_exptl_crystal_description block
_exptl_crystal_F_000 1464
_exptl_crystal_size_max 0.170
_exptl_crystal_size_mid 0.110
_exptl_crystal_size_min 0.080
_refine_diff_density_max 1.272
_refine_diff_density_min -1.214
_refine_diff_density_rms 0.091
_refine_ls_extinction_method none
_refine_ls_goodness_of_fit_ref 1.010
_refine_ls_hydrogen_treatment constr
_refine_ls_matrix_type full
_refine_ls_number_parameters 775
_refine_ls_number_reflns 17610
_refine_ls_number_restraints 0
_refine_ls_restrained_S_all 1.010
_refine_ls_R_factor_all 0.0735
_refine_ls_R_factor_gt 0.0461
_refine_ls_shift/su_max 0.001
_refine_ls_shift/su_mean 0.000
_refine_ls_structure_factor_coef Fsqd
_refine_ls_weighting_details 'w=1/[\s^2^(Fo^2^)+(0.0508P)^2^+5.5102P] where P=(Fo^2^+2Fc^2^)/3'
_refine_ls_weighting_scheme calc
_refine_ls_wR_factor_gt 0.1057
_refine_ls_wR_factor_ref 0.1195
_reflns_Friedel_coverage 0.000
_reflns_number_gt 12989
_reflns_number_total 17610
_reflns_threshold_expression 'I > 2\s(I)'
_cod_data_source_file om5b00958_si_003.cif
_cod_data_source_block gn036
_cod_depositor_comments
;
The following automatic conversions were performed:

data item '_exptl_crystal_density_meas' value 'n/a' was changed to
'?' -- the value is perceived as not measured.

Automatic conversion script
Id: cif_fix_values 6909 2019-04-08 15:41:33Z antanas 

2020-05-08
Z value and formula fixed to values more according to usual
chemical conventions.                 miguel
;
_cod_original_formula_sum 'C76 H98 Cl2 N4 Ru2 Si2'
_cod_original_formula_weight 1396.80
_cod_original_formula_units_Z 2
_cod_database_code 4088246
_shelx_shelxl_version_number 2014/7
_shelx_space_group_comment
; 
The symmetry employed for this shelxl refinement is uniquely defined 
by the following loop, which should always be used as a source of 
symmetry information in preference to the above space-group names. 
They are only intended as comments. 
;
_shelx_estimated_absorpt_t_min 0.908
_shelx_estimated_absorpt_t_max 0.955

loop_
_space_group_symop_operation_xyz
'x, y, z'
'-x, -y, -z'

loop_
_atom_site_label
_atom_site_type_symbol
_atom_site_fract_x
_atom_site_fract_y
_atom_site_fract_z
_atom_site_U_iso_or_equiv
_atom_site_adp_type
_atom_site_occupancy
_atom_site_site_symmetry_order
_atom_site_calc_flag
_atom_site_refinement_flags_posn
_atom_site_refinement_flags_adp
Ru1 Ru 0.96043(2) 0.14710(2) 0.15893(2) 0.02395(7) Uani 1 1 d . .
H1D H 0.9168 0.2457 0.1583 0.036 Uiso 1 1 d R U
Ru2 Ru 0.45463(2) 0.64644(2) 0.35893(2) 0.02121(6) Uani 1 1 d . .
H2D H 0.3729 0.7407 0.3778 0.032 Uiso 1 1 d R U
Si1 Si 0.88001(8) 0.12757(6) 0.03899(4) 0.0317(2) Uani 1 1 d . .
H1B H 0.8854 0.0675 0.0222 0.038 Uiso 1 1 calc R U
H1C H 0.7951 0.1411 0.0337 0.038 Uiso 1 1 calc R U
Si2 Si 0.37634(8) 0.62613(6) 0.46316(4) 0.02893(19) Uani 1 1 d . .
H2B H 0.2920 0.6413 0.4575 0.035 Uiso 1 1 calc R U
H2C H 0.3797 0.5657 0.4705 0.035 Uiso 1 1 calc R U
Cl1 Cl 0.81848(7) 0.02936(5) 0.14432(4) 0.03395(18) Uani 1 1 d . .
Cl2 Cl 0.30734(8) 0.53272(5) 0.33316(4) 0.03348(18) Uani 1 1 d . .
N1 N 0.8511(2) 0.18771(15) 0.29369(12) 0.0231(5) Uani 1 1 d . .
N2 N 0.7442(2) 0.23565(16) 0.20950(12) 0.0236(5) Uani 1 1 d . .
N3 N 0.3398(2) 0.68806(15) 0.21393(12) 0.0218(5) Uani 1 1 d . .
N4 N 0.2416(2) 0.74231(15) 0.29005(11) 0.0200(5) Uani 1 1 d . .
C1 C 1.1269(3) 0.2073(3) 0.20898(19) 0.0420(9) Uani 1 1 d . .
H1A H 1.1355 0.2609 0.2399 0.050 Uiso 1 1 calc R U
C2 C 1.1253(3) 0.2002(3) 0.13745(19) 0.0414(9) Uani 1 1 d . .
H2A H 1.1336 0.2479 0.1091 0.050 Uiso 1 1 calc R U
C3 C 1.1235(3) 0.1136(3) 0.11449(19) 0.0422(9) Uani 1 1 d . .
H3A H 1.1267 0.0892 0.0666 0.051 Uiso 1 1 calc R U
C4 C 1.1240(3) 0.0679(3) 0.17206(19) 0.0419(9) Uani 1 1 d . .
H4A H 1.1242 0.0052 0.1714 0.050 Uiso 1 1 calc R U
C5 C 1.1269(3) 0.1250(3) 0.23009(18) 0.0424(9) Uani 1 1 d . .
H5A H 1.1311 0.1104 0.2782 0.051 Uiso 1 1 calc R U
C6 C 0.8487(2) 0.19633(18) 0.22565(14) 0.0215(6) Uani 1 1 d . .
C7 C 0.7506(3) 0.2177(2) 0.31735(16) 0.0308(7) Uani 1 1 d . .
H7A H 0.7325 0.2170 0.3625 0.037 Uiso 1 1 calc R U
C8 C 0.6839(3) 0.2478(2) 0.26555(15) 0.0305(7) Uani 1 1 d . .
H8A H 0.6092 0.2729 0.2664 0.037 Uiso 1 1 calc R U
C9 C 0.9517(3) 0.16620(19) 0.34158(15) 0.0246(6) Uani 1 1 d . .
C10 C 1.0266(3) 0.2331(2) 0.37501(16) 0.0280(6) Uani 1 1 d . .
C11 C 1.1230(3) 0.2129(2) 0.42114(17) 0.0380(8) Uani 1 1 d . .
H11A H 1.1763 0.2565 0.4437 0.046 Uiso 1 1 calc R U
C12 C 1.1424(3) 0.1307(2) 0.43464(18) 0.0383(8) Uani 1 1 d . .
H12A H 1.2098 0.1179 0.4654 0.046 Uiso 1 1 calc R U
C13 C 1.0636(3) 0.0668(2) 0.40337(17) 0.0341(7) Uani 1 1 d . .
H13A H 1.0756 0.0108 0.4149 0.041 Uiso 1 1 calc R U
C14 C 0.9677(3) 0.08275(19) 0.35569(15) 0.0264(6) Uani 1 1 d . .
C15 C 0.8820(3) 0.0118(2) 0.32321(16) 0.0315(7) Uani 1 1 d . .
H15A H 0.8278 0.0335 0.2851 0.038 Uiso 1 1 calc R U
C16 C 0.9463(4) -0.0628(2) 0.2935(2) 0.0451(9) Uani 1 1 d . .
H16A H 0.8884 -0.1074 0.2729 0.068 Uiso 1 1 calc R U
H16B H 0.9907 -0.0446 0.2585 0.068 Uiso 1 1 calc R U
H16C H 1.0012 -0.0843 0.3299 0.068 Uiso 1 1 calc R U
C17 C 0.8065(4) -0.0159(3) 0.3753(2) 0.0555(12) Uani 1 1 d . .
H17A H 0.7515 -0.0617 0.3538 0.083 Uiso 1 1 calc R U
H17B H 0.8582 -0.0355 0.4141 0.083 Uiso 1 1 calc R U
H17C H 0.7617 0.0318 0.3915 0.083 Uiso 1 1 calc R U
C18 C 1.0008(3) 0.3249(2) 0.36480(17) 0.0329(7) Uani 1 1 d . .
H18A H 0.9459 0.3256 0.3209 0.039 Uiso 1 1 calc R U
C19 C 0.9387(4) 0.3653(2) 0.4214(2) 0.0527(11) Uani 1 1 d . .
H19A H 0.8675 0.3316 0.4246 0.079 Uiso 1 1 calc R U
H19B H 0.9922 0.3683 0.4649 0.079 Uiso 1 1 calc R U
H19C H 0.9162 0.4223 0.4114 0.079 Uiso 1 1 calc R U
C20 C 1.1116(4) 0.3769(3) 0.3594(3) 0.0591(12) Uani 1 1 d . .
H20A H 1.1513 0.3504 0.3227 0.089 Uiso 1 1 calc R U
H20B H 1.0894 0.4339 0.3493 0.089 Uiso 1 1 calc R U
H20C H 1.1653 0.3799 0.4028 0.089 Uiso 1 1 calc R U
C21 C 0.7011(3) 0.26917(19) 0.14614(14) 0.0231(6) Uani 1 1 d . .
C22 C 0.7551(3) 0.34408(19) 0.13134(15) 0.0261(6) Uani 1 1 d . .
C23 C 0.7107(3) 0.3758(2) 0.07072(17) 0.0320(7) Uani 1 1 d . .
H23A H 0.7467 0.4252 0.0586 0.038 Uiso 1 1 calc R U
C24 C 0.6154(3) 0.3374(2) 0.02755(17) 0.0357(8) Uani 1 1 d . .
H24A H 0.5869 0.3601 -0.0140 0.043 Uiso 1 1 calc R U
C25 C 0.5613(3) 0.2661(2) 0.04461(16) 0.0335(7) Uani 1 1 d . .
H25A H 0.4941 0.2414 0.0152 0.040 Uiso 1 1 calc R U
C26 C 0.6030(3) 0.2295(2) 0.10386(15) 0.0269(6) Uani 1 1 d . .
C27 C 0.5404(3) 0.1518(2) 0.12231(17) 0.0338(7) Uani 1 1 d . .
H27A H 0.5929 0.1279 0.1600 0.041 Uiso 1 1 calc R U
C28 C 0.5146(4) 0.0838(2) 0.0624(2) 0.0478(10) Uani 1 1 d . .
H28A H 0.4744 0.0353 0.0768 0.072 Uiso 1 1 calc R U
H28B H 0.4637 0.1062 0.0248 0.072 Uiso 1 1 calc R U
H28C H 0.5892 0.0663 0.0472 0.072 Uiso 1 1 calc R U
C29 C 0.4249(4) 0.1770(3) 0.1484(2) 0.0554(11) Uani 1 1 d . .
H29A H 0.3847 0.1270 0.1603 0.083 Uiso 1 1 calc R U
H29B H 0.4428 0.2177 0.1889 0.083 Uiso 1 1 calc R U
H29C H 0.3735 0.2026 0.1127 0.083 Uiso 1 1 calc R U
C30 C 0.8521(3) 0.3909(2) 0.18219(18) 0.0360(8) Uani 1 1 d . .
H30A H 0.8977 0.3481 0.2077 0.043 Uiso 1 1 calc R U
C31 C 0.7959(4) 0.4479(3) 0.2336(2) 0.0608(12) Uani 1 1 d . .
H31A H 0.8582 0.4782 0.2665 0.091 Uiso 1 1 calc R U
H31B H 0.7464 0.4885 0.2096 0.091 Uiso 1 1 calc R U
H31C H 0.7468 0.4137 0.2579 0.091 Uiso 1 1 calc R U
C32 C 0.9397(5) 0.4416(3) 0.1501(3) 0.0740(16) Uani 1 1 d . .
H32A H 0.9990 0.4697 0.1861 0.111 Uiso 1 1 calc R U
H32B H 0.9790 0.4039 0.1193 0.111 Uiso 1 1 calc R U
H32C H 0.8973 0.4840 0.1243 0.111 Uiso 1 1 calc R U
C33 C 0.9576(3) 0.1944(2) -0.01599(16) 0.0356(8) Uani 1 1 d . .
C34 C 1.0247(3) 0.1561(3) -0.06309(17) 0.0410(8) Uani 1 1 d . .
H34A H 1.0300 0.0965 -0.0678 0.049 Uiso 1 1 calc R U
C35 C 1.0838(4) 0.2044(3) -0.1032(2) 0.0520(11) Uani 1 1 d . .
H35A H 1.1285 0.1774 -0.1352 0.062 Uiso 1 1 calc R U
C36 C 1.0781(3) 0.2907(3) -0.0969(2) 0.0520(11) Uani 1 1 d . .
H36A H 1.1189 0.3231 -0.1244 0.062 Uiso 1 1 calc R U
C37 C 1.0130(4) 0.3299(3) -0.0506(2) 0.0492(10) Uani 1 1 d . .
H37A H 1.0093 0.3895 -0.0456 0.059 Uiso 1 1 calc R U
C38 C 0.9527(3) 0.2816(2) -0.01102(18) 0.0423(9) Uani 1 1 d . .
H38A H 0.9069 0.3091 0.0203 0.051 Uiso 1 1 calc R U
C41 C 0.6200(3) 0.7049(3) 0.34391(19) 0.0404(9) Uani 1 1 d . .
H41A H 0.6284 0.7593 0.3237 0.048 Uiso 1 1 calc R U
C42 C 0.6233(3) 0.6961(2) 0.41404(18) 0.0382(8) Uani 1 1 d . .
H42A H 0.6347 0.7428 0.4519 0.046 Uiso 1 1 calc R U
C43 C 0.6198(3) 0.6093(2) 0.42180(18) 0.0394(8) Uani 1 1 d . .
H43A H 0.6246 0.5836 0.4660 0.047 Uiso 1 1 calc R U
C44 C 0.6150(3) 0.5650(2) 0.3565(2) 0.0421(9) Uani 1 1 d . .
H44A H 0.6128 0.5023 0.3465 0.051 Uiso 1 1 calc R U
C45 C 0.6169(3) 0.6234(3) 0.30792(18) 0.0407(9) Uani 1 1 d . .
H45A H 0.6186 0.6101 0.2579 0.049 Uiso 1 1 calc R U
C46 C 0.3417(2) 0.69819(17) 0.28310(13) 0.0192(5) Uani 1 1 d . .
C47 C 0.1804(3) 0.75729(19) 0.22748(15) 0.0261(6) Uani 1 1 d . .
H47A H 0.1087 0.7866 0.2199 0.031 Uiso 1 1 calc R U
C48 C 0.2406(3) 0.7230(2) 0.17983(15) 0.0265(6) Uani 1 1 d . .
H48A H 0.2197 0.7226 0.1318 0.032 Uiso 1 1 calc R U
C49 C 0.4342(3) 0.66035(19) 0.17692(14) 0.0242(6) Uani 1 1 d . .
C50 C 0.4379(3) 0.5754(2) 0.15170(15) 0.0278(6) Uani 1 1 d . .
C51 C 0.5312(3) 0.5523(2) 0.11636(16) 0.0356(8) Uani 1 1 d . .
H51A H 0.5372 0.4951 0.0993 0.043 Uiso 1 1 calc R U
C52 C 0.6146(3) 0.6108(3) 0.10573(18) 0.0415(9) Uani 1 1 d . .
H52A H 0.6785 0.5934 0.0825 0.050 Uiso 1 1 calc R U
C53 C 0.6066(3) 0.6941(2) 0.12832(17) 0.0368(8) Uani 1 1 d . .
H53A H 0.6636 0.7339 0.1191 0.044 Uiso 1 1 calc R U
C54 C 0.5160(3) 0.7214(2) 0.16467(15) 0.0270(6) Uani 1 1 d . .
C55 C 0.5048(3) 0.8144(2) 0.18686(16) 0.0350(8) Uani 1 1 d . .
H55A H 0.4605 0.8186 0.2269 0.042 Uiso 1 1 calc R U
C56 C 0.6249(4) 0.8609(3) 0.2093(2) 0.0596(12) Uani 1 1 d . .
H56A H 0.6122 0.9203 0.2230 0.089 Uiso 1 1 calc R U
H56B H 0.6682 0.8354 0.2480 0.089 Uiso 1 1 calc R U
H56C H 0.6710 0.8567 0.1712 0.089 Uiso 1 1 calc R U
C57 C 0.4347(4) 0.8595(2) 0.1308(2) 0.0518(10) Uani 1 1 d . .
H57A H 0.4293 0.9191 0.1469 0.078 Uiso 1 1 calc R U
H57B H 0.4748 0.8547 0.0903 0.078 Uiso 1 1 calc R U
H57C H 0.3548 0.8338 0.1191 0.078 Uiso 1 1 calc R U
C58 C 0.3427(3) 0.5110(2) 0.15883(17) 0.0366(8) Uani 1 1 d . .
H58A H 0.2954 0.5353 0.1941 0.044 Uiso 1 1 calc R U
C59 C 0.3942(5) 0.4284(2) 0.1819(2) 0.0617(13) Uani 1 1 d . .
H59A H 0.3295 0.3889 0.1858 0.093 Uiso 1 1 calc R U
H59B H 0.4420 0.4038 0.1483 0.093 Uiso 1 1 calc R U
H59C H 0.4442 0.4399 0.2264 0.093 Uiso 1 1 calc R U
C60 C 0.2597(4) 0.4941(3) 0.0911(2) 0.0602(12) Uani 1 1 d . .
H60A H 0.1981 0.4524 0.0957 0.090 Uiso 1 1 calc R U
H60B H 0.2227 0.5466 0.0789 0.090 Uiso 1 1 calc R U
H60C H 0.3050 0.4725 0.0552 0.090 Uiso 1 1 calc R U
C61 C 0.2042(2) 0.77825(17) 0.35266(13) 0.0197(5) Uani 1 1 d . .
C62 C 0.1039(3) 0.74363(18) 0.37353(14) 0.0233(6) Uani 1 1 d . .
C63 C 0.0667(3) 0.7827(2) 0.43237(16) 0.0295(7) Uani 1 1 d . .
H63A H -0.0016 0.7612 0.4479 0.035 Uiso 1 1 calc R U
C64 C 0.1281(3) 0.8524(2) 0.46828(16) 0.0311(7) Uani 1 1 d . .
H64A H 0.1027 0.8775 0.5088 0.037 Uiso 1 1 calc R U
C65 C 0.2262(3) 0.88565(19) 0.44556(15) 0.0274(6) Uani 1 1 d . .
H65A H 0.2674 0.9336 0.4707 0.033 Uiso 1 1 calc R U
C66 C 0.2657(3) 0.85034(18) 0.38687(14) 0.0221(6) Uani 1 1 d . .
C67 C 0.3682(3) 0.89101(19) 0.35964(16) 0.0277(6) Uani 1 1 d . .
H67A H 0.4053 0.8457 0.3324 0.033 Uiso 1 1 calc R U
C68 C 0.4647(4) 0.9309(3) 0.4149(2) 0.0501(10) Uani 1 1 d . .
H68A H 0.5274 0.9557 0.3935 0.075 Uiso 1 1 calc R U
H68B H 0.4308 0.9749 0.4433 0.075 Uiso 1 1 calc R U
H68C H 0.4978 0.8877 0.4433 0.075 Uiso 1 1 calc R U
C69 C 0.3227(3) 0.9555(2) 0.31120(19) 0.0445(9) Uani 1 1 d . .
H69A H 0.3896 0.9813 0.2940 0.067 Uiso 1 1 calc R U
H69B H 0.2680 0.9275 0.2728 0.067 Uiso 1 1 calc R U
H69C H 0.2813 0.9992 0.3357 0.067 Uiso 1 1 calc R U
C70 C 0.0325(3) 0.6685(2) 0.33438(16) 0.0295(7) Uani 1 1 d . .
H70A H 0.0826 0.6391 0.3027 0.035 Uiso 1 1 calc R U
C71 C -0.0031(4) 0.6053(2) 0.38164(19) 0.0429(9) Uani 1 1 d . .
H71A H -0.0487 0.5581 0.3543 0.064 Uiso 1 1 calc R U
H71B H 0.0683 0.5843 0.4073 0.064 Uiso 1 1 calc R U
H71C H -0.0515 0.6331 0.4135 0.064 Uiso 1 1 calc R U
C72 C -0.0789(3) 0.6974(2) 0.29139(18) 0.0394(8) Uani 1 1 d . .
H72A H -0.1237 0.6482 0.2666 0.059 Uiso 1 1 calc R U
H72B H -0.1283 0.7279 0.3214 0.059 Uiso 1 1 calc R U
H72C H -0.0561 0.7346 0.2587 0.059 Uiso 1 1 calc R U
C73 C 0.4574(3) 0.6898(2) 0.54171(15) 0.0299(7) Uani 1 1 d . .
C74 C 0.4507(3) 0.7771(2) 0.55161(17) 0.0358(8) Uani 1 1 d . .
H74A H 0.4025 0.8055 0.5186 0.043 Uiso 1 1 calc R U
C75 C 0.5127(4) 0.8231(3) 0.6085(2) 0.0475(9) Uani 1 1 d . .
H75A H 0.5077 0.8827 0.6139 0.057 Uiso 1 1 calc R U
C76 C 0.5815(3) 0.7827(3) 0.65735(19) 0.0483(10) Uani 1 1 d . .
H76A H 0.6247 0.8143 0.6963 0.058 Uiso 1 1 calc R U
C77 C 0.5875(3) 0.6970(3) 0.64965(18) 0.0457(9) Uani 1 1 d . .
H77A H 0.6334 0.6690 0.6839 0.055 Uiso 1 1 calc R U
C78 C 0.5272(3) 0.6509(2) 0.59241(17) 0.0399(8) Uani 1 1 d . .
H78A H 0.5334 0.5914 0.5875 0.048 Uiso 1 1 calc R U

loop_
_atom_site_aniso_label
_atom_site_aniso_U_11
_atom_site_aniso_U_22
_atom_site_aniso_U_33
_atom_site_aniso_U_23
_atom_site_aniso_U_13
_atom_site_aniso_U_12
Ru1 0.02001(12) 0.02933(14) 0.02395(13) 0.00373(10) 0.00670(9) 0.00616(9)
Ru2 0.02109(12) 0.02248(12) 0.02105(12) 0.00517(9) 0.00396(8) 0.00488(9)
Si1 0.0302(5) 0.0396(5) 0.0258(4) 0.0007(4) 0.0070(3) 0.0059(4)
Si2 0.0334(5) 0.0313(5) 0.0242(4) 0.0083(3) 0.0072(3) 0.0035(4)
Cl1 0.0371(4) 0.0306(4) 0.0346(4) 0.0003(3) 0.0090(3) -0.0010(3)
Cl2 0.0397(5) 0.0248(4) 0.0364(4) 0.0065(3) 0.0054(3) -0.0049(3)
N1 0.0202(12) 0.0264(13) 0.0239(12) 0.0048(10) 0.0055(9) 0.0046(10)
N2 0.0205(12) 0.0272(13) 0.0237(12) 0.0026(10) 0.0052(9) 0.0044(10)
N3 0.0240(13) 0.0203(12) 0.0206(12) 0.0011(9) 0.0022(9) 0.0015(10)
N4 0.0201(12) 0.0209(12) 0.0191(11) 0.0023(9) 0.0029(9) 0.0027(9)
C1 0.0214(17) 0.054(2) 0.047(2) -0.0064(18) 0.0006(14) -0.0014(15)
C2 0.0222(17) 0.056(2) 0.051(2) 0.0195(18) 0.0108(15) 0.0018(16)
C3 0.0246(18) 0.064(3) 0.041(2) 0.0039(18) 0.0125(14) 0.0130(17)
C4 0.0292(19) 0.047(2) 0.053(2) 0.0112(18) 0.0110(15) 0.0182(16)
C5 0.0236(17) 0.072(3) 0.0345(19) 0.0157(18) 0.0050(13) 0.0145(17)
C6 0.0195(14) 0.0221(14) 0.0232(14) 0.0015(11) 0.0044(11) 0.0005(11)
C7 0.0290(17) 0.0411(19) 0.0244(15) 0.0019(13) 0.0112(12) 0.0053(14)
C8 0.0207(15) 0.0434(19) 0.0286(16) 0.0009(14) 0.0086(12) 0.0086(13)
C9 0.0241(15) 0.0288(16) 0.0217(14) 0.0053(12) 0.0034(11) 0.0049(12)
C10 0.0293(17) 0.0280(16) 0.0278(16) 0.0042(12) 0.0074(12) 0.0014(13)
C11 0.0342(19) 0.041(2) 0.0349(18) 0.0002(15) -0.0034(14) -0.0038(15)
C12 0.0331(19) 0.044(2) 0.0351(19) 0.0067(15) -0.0060(14) 0.0083(15)
C13 0.0382(19) 0.0296(17) 0.0348(18) 0.0073(14) 0.0021(14) 0.0091(14)
C14 0.0285(16) 0.0281(16) 0.0234(15) 0.0021(12) 0.0064(12) 0.0049(12)
C15 0.0371(19) 0.0269(16) 0.0302(17) 0.0040(13) 0.0032(13) -0.0002(14)
C16 0.059(3) 0.0277(18) 0.047(2) -0.0003(16) 0.0025(18) 0.0070(17)
C17 0.059(3) 0.062(3) 0.045(2) -0.0064(19) 0.0189(19) -0.029(2)
C18 0.042(2) 0.0254(16) 0.0311(17) 0.0034(13) 0.0054(14) -0.0036(14)
C19 0.076(3) 0.034(2) 0.055(2) 0.0045(18) 0.028(2) 0.010(2)
C20 0.059(3) 0.032(2) 0.088(3) 0.000(2) 0.022(2) -0.0112(19)
C21 0.0208(14) 0.0261(15) 0.0229(14) 0.0024(11) 0.0035(11) 0.0093(12)
C22 0.0260(16) 0.0256(15) 0.0269(15) -0.0005(12) 0.0057(12) 0.0068(12)
C23 0.0364(18) 0.0257(16) 0.0353(18) 0.0067(13) 0.0075(14) 0.0072(14)
C24 0.040(2) 0.041(2) 0.0261(16) 0.0082(14) 0.0007(14) 0.0115(15)
C25 0.0297(17) 0.0398(19) 0.0283(17) -0.0009(14) -0.0025(13) 0.0073(14)
C26 0.0215(15) 0.0314(17) 0.0275(15) -0.0009(12) 0.0047(11) 0.0049(12)
C27 0.0281(17) 0.0392(19) 0.0328(17) 0.0024(14) 0.0018(13) -0.0045(14)
C28 0.054(2) 0.039(2) 0.048(2) -0.0033(17) 0.0074(18) -0.0144(18)
C29 0.034(2) 0.075(3) 0.059(3) 0.000(2) 0.0149(18) -0.011(2)
C30 0.0373(19) 0.0262(17) 0.0416(19) 0.0023(14) -0.0026(15) -0.0006(14)
C31 0.067(3) 0.053(3) 0.054(3) -0.022(2) -0.004(2) 0.005(2)
C32 0.072(3) 0.079(4) 0.067(3) 0.006(3) 0.004(2) -0.043(3)
C33 0.0313(18) 0.049(2) 0.0269(17) 0.0059(15) 0.0045(13) 0.0083(15)
C34 0.042(2) 0.051(2) 0.0319(18) -0.0001(16) 0.0127(15) 0.0069(17)
C35 0.040(2) 0.080(3) 0.039(2) -0.001(2) 0.0178(17) 0.002(2)
C36 0.034(2) 0.082(3) 0.041(2) 0.016(2) 0.0052(16) -0.011(2)
C37 0.047(2) 0.051(2) 0.049(2) 0.0104(19) 0.0034(18) -0.0016(19)
C38 0.042(2) 0.050(2) 0.0372(19) 0.0088(16) 0.0109(16) 0.0109(17)
C41 0.0247(17) 0.054(2) 0.045(2) 0.0198(18) 0.0027(14) -0.0021(16)
C42 0.0214(16) 0.051(2) 0.0386(19) -0.0020(16) -0.0030(13) 0.0007(15)
C43 0.0276(18) 0.058(2) 0.0354(19) 0.0194(17) 0.0026(14) 0.0130(16)
C44 0.0326(19) 0.043(2) 0.051(2) 0.0066(17) 0.0041(16) 0.0174(16)
C45 0.0220(17) 0.067(3) 0.0350(19) 0.0075(17) 0.0089(13) 0.0123(16)
C46 0.0194(14) 0.0189(13) 0.0195(13) 0.0014(10) 0.0049(10) -0.0023(11)
C47 0.0242(15) 0.0289(16) 0.0245(15) 0.0031(12) -0.0001(11) 0.0052(12)
C48 0.0262(16) 0.0323(17) 0.0201(14) 0.0031(12) -0.0003(11) 0.0031(13)
C49 0.0260(15) 0.0293(16) 0.0184(14) 0.0033(11) 0.0063(11) 0.0036(12)
C50 0.0363(18) 0.0269(16) 0.0210(15) 0.0044(12) 0.0048(12) 0.0058(13)
C51 0.042(2) 0.0351(19) 0.0306(17) -0.0011(14) 0.0083(14) 0.0146(15)
C52 0.0321(19) 0.060(2) 0.0354(19) 0.0019(17) 0.0143(14) 0.0123(17)
C53 0.0288(18) 0.052(2) 0.0309(17) 0.0055(15) 0.0098(13) -0.0044(15)
C54 0.0303(16) 0.0299(16) 0.0211(14) 0.0025(12) 0.0042(12) 0.0002(13)
C55 0.048(2) 0.0299(17) 0.0290(17) 0.0005(13) 0.0152(14) -0.0105(15)
C56 0.067(3) 0.056(3) 0.055(3) 0.002(2) 0.010(2) -0.032(2)
C57 0.071(3) 0.034(2) 0.053(2) 0.0089(18) 0.015(2) 0.0055(19)
C58 0.052(2) 0.0265(17) 0.0341(18) -0.0008(14) 0.0171(15) -0.0003(15)
C59 0.097(4) 0.029(2) 0.066(3) 0.0104(19) 0.030(3) 0.008(2)
C60 0.057(3) 0.068(3) 0.052(3) -0.001(2) 0.004(2) -0.021(2)
C61 0.0213(14) 0.0199(14) 0.0185(13) 0.0021(10) 0.0046(10) 0.0063(11)
C62 0.0235(15) 0.0222(14) 0.0245(15) 0.0027(11) 0.0041(11) 0.0038(11)
C63 0.0323(17) 0.0274(16) 0.0319(17) 0.0034(13) 0.0139(13) 0.0048(13)
C64 0.0360(18) 0.0324(17) 0.0256(16) -0.0004(13) 0.0072(13) 0.0096(14)
C65 0.0303(16) 0.0231(15) 0.0271(15) -0.0016(12) 0.0006(12) 0.0069(12)
C66 0.0214(14) 0.0213(14) 0.0239(14) 0.0040(11) 0.0027(11) 0.0058(11)
C67 0.0278(16) 0.0194(14) 0.0358(17) 0.0003(12) 0.0063(13) -0.0019(12)
C68 0.043(2) 0.052(2) 0.053(2) 0.0090(19) -0.0030(18) -0.0197(19)
C69 0.044(2) 0.046(2) 0.046(2) 0.0170(17) 0.0060(17) -0.0056(17)
C70 0.0277(16) 0.0267(16) 0.0338(17) -0.0004(13) 0.0061(13) -0.0032(13)
C71 0.049(2) 0.0340(19) 0.045(2) 0.0074(16) 0.0046(17) -0.0145(17)
C72 0.0334(19) 0.041(2) 0.042(2) 0.0053(16) 0.0002(15) -0.0057(15)
C73 0.0322(17) 0.0357(18) 0.0239(15) 0.0066(13) 0.0087(12) 0.0066(14)
C74 0.044(2) 0.0351(19) 0.0301(17) 0.0095(14) 0.0053(14) 0.0056(15)
C75 0.058(3) 0.038(2) 0.046(2) -0.0011(17) 0.0116(18) -0.0049(18)
C76 0.040(2) 0.073(3) 0.0301(19) -0.0009(18) 0.0047(15) -0.013(2)
C77 0.037(2) 0.070(3) 0.0303(19) 0.0134(18) 0.0008(15) 0.0073(19)
C78 0.048(2) 0.044(2) 0.0294(18) 0.0137(15) 0.0060(15) 0.0121(17)

loop_
_atom_type_symbol
_atom_type_description
_atom_type_scat_dispersion_real
_atom_type_scat_dispersion_imag
_atom_type_scat_source
C C 0.0033 0.0016 'International Tables Vol C Tables 4.2.6.8 and 6.1.1.4'
H H 0.0000 0.0000 'International Tables Vol C Tables 4.2.6.8 and 6.1.1.4'
N N 0.0061 0.0033 'International Tables Vol C Tables 4.2.6.8 and 6.1.1.4'
Si Si 0.0817 0.0704 'International Tables Vol C Tables 4.2.6.8 and 6.1.1.4'
Cl Cl 0.1484 0.1585 'International Tables Vol C Tables 4.2.6.8 and 6.1.1.4'
Ru Ru -1.2594 0.8363 'International Tables Vol C Tables 4.2.6.8 and 6.1.1.4'

loop_
_geom_angle_atom_site_label_1
_geom_angle_atom_site_label_2
_geom_angle_atom_site_label_3
_geom_angle
C6 Ru1 C2 128.79(13)
C6 Ru1 C1 99.28(13)
C2 Ru1 C1 38.02(14)
C6 Ru1 C3 161.45(13)
C2 Ru1 C3 37.50(15)
C1 Ru1 C3 62.46(14)
C6 Ru1 C5 102.59(12)
C2 Ru1 C5 62.43(14)
C1 Ru1 C5 37.26(15)
C3 Ru1 C5 61.29(13)
C6 Ru1 C4 133.48(12)
C2 Ru1 C4 61.90(14)
C1 Ru1 C4 61.45(15)
C3 Ru1 C4 36.66(13)
C5 Ru1 C4 35.95(14)
C6 Ru1 Si1 116.91(8)
C2 Ru1 Si1 91.96(10)
C1 Ru1 Si1 129.70(11)
C3 Ru1 Si1 79.93(10)
C5 Ru1 Si1 140.46(10)
C4 Ru1 Si1 106.48(10)
C6 Ru1 Cl1 82.03(8)
C2 Ru1 Cl1 149.00(11)
C1 Ru1 Cl1 149.81(11)
C3 Ru1 Cl1 111.85(11)
C5 Ru1 Cl1 112.77(11)
C4 Ru1 Cl1 95.70(11)
Si1 Ru1 Cl1 73.22(3)
C46 Ru2 C41 99.01(12)
C46 Ru2 C42 128.96(13)
C41 Ru2 C42 38.00(13)
C46 Ru2 C43 161.01(12)
C41 Ru2 C43 62.42(13)
C42 Ru2 C43 37.34(14)
C46 Ru2 C45 101.75(12)
C41 Ru2 C45 37.46(15)
C42 Ru2 C45 62.60(14)
C43 Ru2 C45 61.47(13)
C46 Ru2 C44 132.87(12)
C41 Ru2 C44 61.66(15)
C42 Ru2 C44 61.83(14)
C43 Ru2 C44 36.57(14)
C45 Ru2 C44 36.24(14)
C46 Ru2 Cl2 81.53(7)
C41 Ru2 Cl2 150.79(11)
C42 Ru2 Cl2 149.36(10)
C43 Ru2 Cl2 112.46(10)
C45 Ru2 Cl2 113.54(11)
C44 Ru2 Cl2 96.49(11)
C46 Ru2 Si2 116.61(8)
C41 Ru2 Si2 130.24(10)
C42 Ru2 Si2 92.60(10)
C43 Ru2 Si2 80.89(9)
C45 Ru2 Si2 141.58(9)
C44 Ru2 Si2 107.20(10)
Cl2 Ru2 Si2 72.39(3)
C33 Si1 Ru1 113.90(11)
C73 Si2 Ru2 114.20(10)
C6 N1 C7 111.8(2)
C6 N1 C9 127.2(2)
C7 N1 C9 120.0(2)
C6 N2 C8 111.4(2)
C6 N2 C21 127.4(2)
C8 N2 C21 121.0(2)
C46 N3 C48 111.7(2)
C46 N3 C49 127.6(2)
C48 N3 C49 119.7(2)
C46 N4 C47 111.7(2)
C46 N4 C61 127.4(2)
C47 N4 C61 120.6(2)
C2 C1 C5 108.1(3)
C2 C1 Ru1 70.6(2)
C5 C1 Ru1 74.4(2)
C3 C2 C1 107.7(3)
C3 C2 Ru1 73.6(2)
C1 C2 Ru1 71.3(2)
C2 C3 C4 107.8(3)
C2 C3 Ru1 68.94(19)
C4 C3 Ru1 73.5(2)
C5 C4 C3 108.6(4)
C5 C4 Ru1 71.3(2)
C3 C4 Ru1 69.86(19)
C4 C5 C1 107.8(3)
C4 C5 Ru1 72.7(2)
C1 C5 Ru1 68.32(19)
N2 C6 N1 102.6(2)
N2 C6 Ru1 127.5(2)
N1 C6 Ru1 129.4(2)
C8 C7 N1 107.3(3)
C7 C8 N2 106.8(3)
C14 C9 C10 122.6(3)
C14 C9 N1 120.3(3)
C10 C9 N1 117.1(3)
C11 C10 C9 117.3(3)
C11 C10 C18 120.4(3)
C9 C10 C18 122.1(3)
C12 C11 C10 121.1(3)
C11 C12 C13 120.1(3)
C14 C13 C12 121.3(3)
C13 C14 C9 117.4(3)
C13 C14 C15 120.2(3)
C9 C14 C15 122.4(3)
C14 C15 C16 111.6(3)
C14 C15 C17 110.2(3)
C16 C15 C17 110.6(3)
C19 C18 C20 109.9(3)
C19 C18 C10 111.0(3)
C20 C18 C10 112.8(3)
C26 C21 C22 122.5(3)
C26 C21 N2 119.0(3)
C22 C21 N2 118.3(3)
C23 C22 C21 117.2(3)
C23 C22 C30 121.6(3)
C21 C22 C30 121.1(3)
C24 C23 C22 121.6(3)
C25 C24 C23 120.0(3)
C24 C25 C26 121.6(3)
C25 C26 C21 117.1(3)
C25 C26 C27 120.6(3)
C21 C26 C27 122.3(3)
C26 C27 C28 112.5(3)
C26 C27 C29 109.5(3)
C28 C27 C29 109.9(3)
C22 C30 C32 114.6(3)
C22 C30 C31 109.2(3)
C32 C30 C31 110.0(4)
C38 C33 C34 117.4(3)
C38 C33 Si1 122.7(3)
C34 C33 Si1 119.9(3)
C35 C34 C33 120.6(4)
C36 C35 C34 120.8(4)
C35 C36 C37 119.7(4)
C36 C37 C38 119.6(4)
C33 C38 C37 121.9(4)
C42 C41 C45 108.6(3)
C42 C41 Ru2 71.3(2)
C45 C41 Ru2 74.8(2)
C43 C42 C41 107.7(3)
C43 C42 Ru2 73.7(2)
C41 C42 Ru2 70.72(19)
C42 C43 C44 107.9(3)
C42 C43 Ru2 69.00(18)
C44 C43 Ru2 73.2(2)
C45 C44 C43 108.8(3)
C45 C44 Ru2 71.4(2)
C43 C44 Ru2 70.2(2)
C44 C45 C41 106.9(3)
C44 C45 Ru2 72.4(2)
C41 C45 Ru2 67.70(19)
N3 C46 N4 102.7(2)
N3 C46 Ru2 129.0(2)
N4 C46 Ru2 127.80(19)
C48 C47 N4 107.2(3)
C47 C48 N3 106.7(3)
C54 C49 C50 122.5(3)
C54 C49 N3 117.7(3)
C50 C49 N3 119.8(3)
C51 C50 C49 117.2(3)
C51 C50 C58 120.2(3)
C49 C50 C58 122.5(3)
C52 C51 C50 121.2(3)
C53 C52 C51 120.7(3)
C52 C53 C54 121.1(3)
C53 C54 C49 117.3(3)
C53 C54 C55 120.7(3)
C49 C54 C55 121.9(3)
C54 C55 C57 111.8(3)
C54 C55 C56 113.1(3)
C57 C55 C56 108.6(3)
C50 C58 C60 109.5(3)
C50 C58 C59 112.5(3)
C60 C58 C59 110.4(3)
C62 C61 C66 123.1(3)
C62 C61 N4 118.8(2)
C66 C61 N4 118.0(2)
C61 C62 C63 117.2(3)
C61 C62 C70 123.4(3)
C63 C62 C70 119.4(3)
C64 C63 C62 120.9(3)
C63 C64 C65 120.3(3)
C64 C65 C66 121.2(3)
C65 C66 C61 117.3(3)
C65 C66 C67 120.7(3)
C61 C66 C67 121.9(3)
C66 C67 C68 114.2(3)
C66 C67 C69 110.3(3)
C68 C67 C69 110.3(3)
C62 C70 C71 112.3(3)
C62 C70 C72 110.6(3)
C71 C70 C72 109.3(3)
C78 C73 C74 117.0(3)
C78 C73 Si2 121.0(3)
C74 C73 Si2 121.9(2)
C75 C74 C73 121.4(3)
C76 C75 C74 120.0(4)
C77 C76 C75 119.7(4)
C76 C77 C78 120.4(4)
C77 C78 C73 121.4(4)

loop_
_geom_bond_atom_site_label_1
_geom_bond_atom_site_label_2
_geom_bond_distance
Ru1 C6 2.081(3)
Ru1 C2 2.165(3)
Ru1 C1 2.175(3)
Ru1 C3 2.225(3)
Ru1 C5 2.254(3)
Ru1 C4 2.272(3)
Ru1 Si1 2.4178(9)
Ru1 Cl1 2.4276(8)
Ru2 C46 2.082(3)
Ru2 C41 2.162(3)
Ru2 C42 2.169(3)
Ru2 C43 2.230(3)
Ru2 C45 2.256(3)
Ru2 C44 2.268(4)
Ru2 Cl2 2.4185(8)
Ru2 Si2 2.4189(9)
Si1 C33 1.893(4)
Si2 C73 1.891(3)
N1 C6 1.369(4)
N1 C7 1.379(4)
N1 C9 1.451(4)
N2 C6 1.369(4)
N2 C8 1.393(4)
N2 C21 1.441(4)
N3 C46 1.367(3)
N3 C48 1.388(4)
N3 C49 1.443(4)
N4 C46 1.371(4)
N4 C47 1.380(4)
N4 C61 1.445(3)
C1 C2 1.414(5)
C1 C5 1.417(6)
C2 C3 1.412(6)
C3 C4 1.415(5)
C4 C5 1.397(5)
C7 C8 1.324(4)
C9 C14 1.397(4)
C9 C10 1.407(4)
C10 C11 1.391(5)
C10 C18 1.527(4)
C11 C12 1.380(5)
C12 C13 1.387(5)
C13 C14 1.386(4)
C14 C15 1.515(4)
C15 C16 1.527(5)
C15 C17 1.531(5)
C18 C19 1.515(5)
C18 C20 1.522(5)
C21 C26 1.402(4)
C21 C22 1.410(4)
C22 C23 1.384(4)
C22 C30 1.520(4)
C23 C24 1.379(5)
C24 C25 1.378(5)
C25 C26 1.392(4)
C26 C27 1.521(4)
C27 C28 1.524(5)
C27 C29 1.532(5)
C30 C32 1.521(5)
C30 C31 1.523(5)
C33 C38 1.389(5)
C33 C34 1.397(5)
C34 C35 1.392(5)
C35 C36 1.375(6)
C36 C37 1.377(6)
C37 C38 1.392(5)
C41 C42 1.410(5)
C41 C45 1.421(6)
C42 C43 1.410(5)
C43 C44 1.412(5)
C44 C45 1.407(5)
C47 C48 1.331(4)
C49 C54 1.400(4)
C49 C50 1.403(4)
C50 C51 1.395(4)
C50 C58 1.513(5)
C51 C52 1.374(5)
C52 C53 1.371(5)
C53 C54 1.397(4)
C54 C55 1.520(5)
C55 C57 1.523(5)
C55 C56 1.534(5)
C58 C60 1.530(5)
C58 C59 1.537(5)
C61 C62 1.395(4)
C61 C66 1.401(4)
C62 C63 1.397(4)
C62 C70 1.521(4)
C63 C64 1.383(5)
C64 C65 1.383(5)
C65 C66 1.385(4)
C66 C67 1.519(4)
C67 C68 1.522(5)
C67 C69 1.524(5)
C70 C71 1.530(4)
C70 C72 1.532(5)
C73 C78 1.393(5)
C73 C74 1.394(5)
C74 C75 1.383(5)
C75 C76 1.376(6)
C76 C77 1.367(6)
C77 C78 1.381(5)

loop_
_geom_torsion_atom_site_label_1
_geom_torsion_atom_site_label_2
_geom_torsion_atom_site_label_3
_geom_torsion_atom_site_label_4
_geom_torsion
C5 C1 C2 C3 0.4(4)
Ru1 C1 C2 C3 -65.1(2)
C5 C1 C2 Ru1 65.5(2)
C1 C2 C3 C4 0.0(4)
Ru1 C2 C3 C4 -63.7(2)
C1 C2 C3 Ru1 63.6(2)
C2 C3 C4 C5 -0.3(4)
Ru1 C3 C4 C5 -61.1(3)
C2 C3 C4 Ru1 60.8(2)
C3 C4 C5 C1 0.6(4)
Ru1 C4 C5 C1 -59.6(2)
C3 C4 C5 Ru1 60.2(2)
C2 C1 C5 C4 -0.6(4)
Ru1 C1 C5 C4 62.4(3)
C2 C1 C5 Ru1 -63.0(2)
C8 N2 C6 N1 -1.9(3)
C21 N2 C6 N1 172.5(3)
C8 N2 C6 Ru1 170.1(2)
C21 N2 C6 Ru1 -15.5(4)
C7 N1 C6 N2 2.1(3)
C9 N1 C6 N2 -166.2(3)
C7 N1 C6 Ru1 -169.7(2)
C9 N1 C6 Ru1 22.1(4)
C6 N1 C7 C8 -1.5(4)
C9 N1 C7 C8 167.7(3)
N1 C7 C8 N2 0.3(4)
C6 N2 C8 C7 1.0(4)
C21 N2 C8 C7 -173.7(3)
C6 N1 C9 C14 -95.5(4)
C7 N1 C9 C14 97.1(3)
C6 N1 C9 C10 87.9(4)
C7 N1 C9 C10 -79.5(4)
C14 C9 C10 C11 3.3(5)
N1 C9 C10 C11 179.8(3)
C14 C9 C10 C18 -173.4(3)
N1 C9 C10 C18 3.2(4)
C9 C10 C11 C12 -1.5(5)
C18 C10 C11 C12 175.2(3)
C10 C11 C12 C13 -1.7(6)
C11 C12 C13 C14 3.3(6)
C12 C13 C14 C9 -1.6(5)
C12 C13 C14 C15 -179.0(3)
C10 C9 C14 C13 -1.7(5)
N1 C9 C14 C13 -178.2(3)
C10 C9 C14 C15 175.6(3)
N1 C9 C14 C15 -0.8(4)
C13 C14 C15 C16 -51.7(4)
C9 C14 C15 C16 131.0(3)
C13 C14 C15 C17 71.5(4)
C9 C14 C15 C17 -105.8(4)
C11 C10 C18 C19 -79.7(4)
C9 C10 C18 C19 96.9(4)
C11 C10 C18 C20 44.2(4)
C9 C10 C18 C20 -139.3(3)
C6 N2 C21 C26 110.9(3)
C8 N2 C21 C26 -75.2(4)
C6 N2 C21 C22 -73.1(4)
C8 N2 C21 C22 100.8(3)
C26 C21 C22 C23 -3.1(4)
N2 C21 C22 C23 -178.9(3)
C26 C21 C22 C30 172.9(3)
N2 C21 C22 C30 -2.9(4)
C21 C22 C23 C24 2.0(5)
C30 C22 C23 C24 -173.9(3)
C22 C23 C24 C25 0.5(5)
C23 C24 C25 C26 -2.2(5)
C24 C25 C26 C21 1.2(5)
C24 C25 C26 C27 178.8(3)
C22 C21 C26 C25 1.5(4)
N2 C21 C26 C25 177.3(3)
C22 C21 C26 C27 -176.1(3)
N2 C21 C26 C27 -0.3(4)
C25 C26 C27 C28 48.0(4)
C21 C26 C27 C28 -134.5(3)
C25 C26 C27 C29 -74.6(4)
C21 C26 C27 C29 102.9(4)
C23 C22 C30 C32 -32.2(5)
C21 C22 C30 C32 152.0(4)
C23 C22 C30 C31 91.7(4)
C21 C22 C30 C31 -84.1(4)
Ru1 Si1 C33 C38 -66.8(3)
Ru1 Si1 C33 C34 112.1(3)
C38 C33 C34 C35 -0.1(5)
Si1 C33 C34 C35 -179.0(3)
C33 C34 C35 C36 0.5(6)
C34 C35 C36 C37 -0.1(6)
C35 C36 C37 C38 -0.6(6)
C34 C33 C38 C37 -0.7(5)
Si1 C33 C38 C37 178.2(3)
C36 C37 C38 C33 1.1(6)
C45 C41 C42 C43 -1.2(4)
Ru2 C41 C42 C43 64.9(2)
C45 C41 C42 Ru2 -66.1(2)
C41 C42 C43 C44 0.3(4)
Ru2 C42 C43 C44 63.3(2)
C41 C42 C43 Ru2 -63.0(2)
C42 C43 C44 C45 0.7(4)
Ru2 C43 C44 C45 61.3(2)
C42 C43 C44 Ru2 -60.6(2)
C43 C44 C45 C41 -1.4(4)
Ru2 C44 C45 C41 59.2(2)
C43 C44 C45 Ru2 -60.5(3)
C42 C41 C45 C44 1.6(4)
Ru2 C41 C45 C44 -62.2(2)
C42 C41 C45 Ru2 63.7(2)
C48 N3 C46 N4 -1.3(3)
C49 N3 C46 N4 167.2(3)
C48 N3 C46 Ru2 171.3(2)
C49 N3 C46 Ru2 -20.2(4)
C47 N4 C46 N3 0.8(3)
C61 N4 C46 N3 -173.2(2)
C47 N4 C46 Ru2 -171.9(2)
C61 N4 C46 Ru2 14.0(4)
C46 N4 C47 C48 0.0(3)
C61 N4 C47 C48 174.5(3)
N4 C47 C48 N3 -0.8(3)
C46 N3 C48 C47 1.4(3)
C49 N3 C48 C47 -168.1(3)
C46 N3 C49 C54 -86.8(4)
C48 N3 C49 C54 80.8(3)
C46 N3 C49 C50 96.4(3)
C48 N3 C49 C50 -95.9(3)
C54 C49 C50 C51 3.4(4)
N3 C49 C50 C51 180.0(3)
C54 C49 C50 C58 -173.8(3)
N3 C49 C50 C58 2.8(4)
C49 C50 C51 C52 -1.2(5)
C58 C50 C51 C52 176.0(3)
C50 C51 C52 C53 -1.5(5)
C51 C52 C53 C54 2.2(5)
C52 C53 C54 C49 0.0(5)
C52 C53 C54 C55 -177.4(3)
C50 C49 C54 C53 -2.8(4)
N3 C49 C54 C53 -179.5(3)
C50 C49 C54 C55 174.5(3)
N3 C49 C54 C55 -2.2(4)
C53 C54 C55 C57 85.4(4)
C49 C54 C55 C57 -91.8(4)
C53 C54 C55 C56 -37.6(4)
C49 C54 C55 C56 145.2(3)
C51 C50 C58 C60 -75.4(4)
C49 C50 C58 C60 101.7(4)
C51 C50 C58 C59 47.8(4)
C49 C50 C58 C59 -135.1(3)
C46 N4 C61 C62 -111.7(3)
C47 N4 C61 C62 74.7(3)
C46 N4 C61 C66 73.0(4)
C47 N4 C61 C66 -100.6(3)
C66 C61 C62 C63 -1.6(4)
N4 C61 C62 C63 -176.7(3)
C66 C61 C62 C70 176.3(3)
N4 C61 C62 C70 1.2(4)
C61 C62 C63 C64 -0.5(5)
C70 C62 C63 C64 -178.5(3)
C62 C63 C64 C65 1.4(5)
C63 C64 C65 C66 -0.2(5)
C64 C65 C66 C61 -1.8(4)
C64 C65 C66 C67 175.7(3)
C62 C61 C66 C65 2.7(4)
N4 C61 C66 C65 177.9(2)
C62 C61 C66 C67 -174.7(3)
N4 C61 C66 C67 0.5(4)
C65 C66 C67 C68 36.1(4)
C61 C66 C67 C68 -146.6(3)
C65 C66 C67 C69 -88.7(4)
C61 C66 C67 C69 88.6(3)
C61 C62 C70 C71 137.2(3)
C63 C62 C70 C71 -44.9(4)
C61 C62 C70 C72 -100.4(3)
C63 C62 C70 C72 77.5(4)
Ru2 Si2 C73 C78 -110.2(3)
Ru2 Si2 C73 C74 69.7(3)
C78 C73 C74 C75 1.4(5)
Si2 C73 C74 C75 -178.4(3)
C73 C74 C75 C76 -1.0(6)
C74 C75 C76 C77 -0.6(6)
C75 C76 C77 C78 1.6(6)
C76 C77 C78 C73 -1.1(6)
C74 C73 C78 C77 -0.4(5)
Si2 C73 C78 C77 179.4(3)
